data_6000666
loop_
_publ_author_name
'Oikawa, K.'
'Kamiyama, T.'
'Izumi, F.'
'Chakoumakos, B. C.'
'Ikuta, H.'
'Wakihara, M.'
'Li, J. Q.'
'Matsui, Y.'

_publ_section_title
;
 Structural phase transition of the spinel-type oxide LiMn2O4
;
_journal_name_full 'Solid State Ionics'
_journal_page_first 35
_journal_page_last 41
_journal_paper_doi 10.1016/S0167-2738(98)00073-3
_journal_volume 109
_journal_year 1998
_chemical_formula_sum 'Li Mn2 O4'
_space_group_name_H-M_alt 'F d d d'
_cell_angle_alpha 90.000
_cell_angle_beta 90.000
_cell_angle_gamma 90.000
_cell_length_a 8.2797
_cell_length_b 8.2444
_cell_length_c 8.1981
_cell_volume 559.61
_cod_database_code 6000666

loop_
_atom_site_label
_atom_site_fract_x
_atom_site_fract_y
_atom_site_fract_z
? ? ? ?
